data_7128288
loop_
_publ_author_name
'Bennett, Ryan M.'
'Sun, Wei'
'Wilson, Dharyl C.'
'Light, Mark E.'
'Harrowven, David C.'

_publ_section_title
;
 A new mode of cyclobutenedione ring opening for the synthesis of
 2-oxobut-3-enamides and tetrasubstituted furans.
;
_journal_issue 46
_journal_name_full 'Chemical communications (Cambridge, England)'
_journal_page_first 5694
_journal_page_last 5697
_journal_paper_doi 10.1039/d1cc02097h
_journal_volume 57
_journal_year 2021
_chemical_formula_moiety 'C18 H25 Br N2 O3'
_chemical_formula_sum 'C18 H25 Br N2 O3'
_chemical_formula_weight 397.31
_space_group_crystal_system monoclinic
_space_group_IT_number 14
_space_group_name_Hall '-P 2ybc'
_space_group_name_H-M_alt 'P 1 21/c 1'
_atom_sites_solution_hydrogens geom
_atom_sites_solution_primary dual
_audit_creation_date 2020-11-04
_audit_creation_method
;
Olex2 1.3
(compiled 2020.07.31 svn.rc2a77460 for OlexSys, GUI svn.r6145)
;
_audit_update_record
;
2020-11-04 deposited with the CCDC.	2021-05-05 downloaded from the CCDC.
;
_cell_angle_alpha 90
_cell_angle_beta 95.8170(10)
_cell_angle_gamma 90
_cell_formula_units_Z 4
_cell_length_a 14.7511(2)
_cell_length_b 10.26090(10)
_cell_length_c 12.1428(2)
_cell_measurement_reflns_used 10180
_cell_measurement_temperature 100(2)
_cell_measurement_theta_max 31.8710
_cell_measurement_theta_min 3.3570
_cell_volume 1828.46(4)
_computing_cell_refinement 'CrysAlisPro 1.171.40.37a (Rigaku OD, 2019)'
_computing_data_collection 'CrysAlisPro 1.171.40.37a (Rigaku OD, 2019)'
_computing_data_reduction 'CrysAlisPro 1.171.40.37a (Rigaku OD, 2019)'
_computing_molecular_graphics 'Olex2 1.3 (Dolomanov et al., 2009)'
_computing_publication_material 'Olex2 1.3 (Dolomanov et al., 2009)'
_computing_structure_refinement 'SHELXL 2018/3 (Sheldrick, 2015)'
_computing_structure_solution 'SHELXT 2018/2 (Sheldrick, 2018)'
_diffrn_ambient_environment N~2~
_diffrn_ambient_temperature 100(2)
_diffrn_detector 'CCD area detector'
_diffrn_detector_area_resol_mean 28.5714
_diffrn_detector_type 'Rigaku HG Saturn724+ (2x2 bin mode)'
_diffrn_measured_fraction_theta_full 0.998
_diffrn_measured_fraction_theta_max 0.947
_diffrn_measurement_details
;
List of Runs (angles in degrees, time in seconds):

  # Type    Start    End  Width  t~exp~   \w     \q     \k     \f   Frames
#--------------------------------------------------------------------------
  1  \w    -54.00  66.00   1.00    5.00    --  -22.50  38.00 -60.00  120
  2  \w   -111.00  12.00   1.00    5.00    --  -22.50 -60.00-180.00  123
  3  \w    -57.00  66.00   1.00    5.00    --  -22.50  60.00   0.00  123
  4  \w   -111.00  12.00   1.00    5.00    --  -22.50 -60.00 120.00  123
  5  \w    -57.00  43.00   1.00    5.00    --  -22.50  60.00 -90.00  100
;
_diffrn_measurement_device 'four-circle \k diffractometer'
_diffrn_measurement_device_type 'Rigaku AFC12 FRE-HF'
_diffrn_measurement_method 'profile data from \w-scans'
_diffrn_measurement_specimen_support 'MiTeGen MicroMesh'
_diffrn_orient_matrix_type 'CrysAlisPro convention (1999,Acta A55,543-557)'
_diffrn_orient_matrix_UB_11 0.0433924000
_diffrn_orient_matrix_UB_12 -0.0285745000
_diffrn_orient_matrix_UB_13 0.0140453000
_diffrn_orient_matrix_UB_21 -0.0207094000
_diffrn_orient_matrix_UB_22 -0.0620909000
_diffrn_orient_matrix_UB_23 0.0029519000
_diffrn_orient_matrix_UB_31 0.0045244000
_diffrn_orient_matrix_UB_32 -0.0103275000
_diffrn_orient_matrix_UB_33 -0.0569913000
_diffrn_radiation_collimation 0.3
_diffrn_radiation_monochromator 'Confocal mirrors, HF Varimax'
_diffrn_radiation_probe x-ray
_diffrn_radiation_type 'Mo K\a'
_diffrn_radiation_wavelength 0.71073
_diffrn_radiation_xray_symbol K-L~3~
_diffrn_reflns_av_R_equivalents 0.0390
_diffrn_reflns_av_unetI/netI 0.0343
_diffrn_reflns_Laue_measured_fraction_full 0.998
_diffrn_reflns_Laue_measured_fraction_max 0.947
_diffrn_reflns_limit_h_max 21
_diffrn_reflns_limit_h_min -12
_diffrn_reflns_limit_k_max 15
_diffrn_reflns_limit_k_min -15
_diffrn_reflns_limit_l_max 17
_diffrn_reflns_limit_l_min -18
_diffrn_reflns_number 29540
_diffrn_reflns_point_group_measured_fraction_full 0.998
_diffrn_reflns_point_group_measured_fraction_max 0.947
_diffrn_reflns_theta_full 25.242
_diffrn_reflns_theta_max 32.239
_diffrn_reflns_theta_min 3.031
_diffrn_source 'Rotating-anode X-ray tube'
_diffrn_source_current 55.0
_diffrn_source_power 2.475
_diffrn_source_target Mo
_diffrn_source_type 'Rigaku FR-E+ SuperBright'
_diffrn_source_voltage 45.0
_exptl_absorpt_coefficient_mu 2.266
_exptl_absorpt_correction_T_max 1.00000
_exptl_absorpt_correction_T_min 0.58916
_exptl_absorpt_correction_type multi-scan
_exptl_absorpt_process_details
;
CrysAlisPro 1.171.40.37a (Rigaku Oxford Diffraction, 2019)
Empirical absorption correction using spherical harmonics,
 implemented in SCALE3 ABSPACK scaling algorithm.
;
_exptl_crystal_colour 'clear colourless'
_exptl_crystal_colour_lustre clear
_exptl_crystal_colour_primary colourless
_exptl_crystal_density_diffrn 1.443
_exptl_crystal_description '(cut) plate'
_exptl_crystal_F_000 824
_exptl_crystal_recrystallization_method
'The material was recrystallised from a mixture of DCM and hexane  by slow evaporation'
_exptl_crystal_size_max 0.139
_exptl_crystal_size_mid 0.075
_exptl_crystal_size_min 0.035
_refine_diff_density_max 0.541
_refine_diff_density_min -0.405
_refine_diff_density_rms 0.074
_refine_ls_extinction_method none
_refine_ls_goodness_of_fit_ref 1.056
_refine_ls_hydrogen_treatment constr
_refine_ls_matrix_type full
_refine_ls_number_parameters 223
_refine_ls_number_reflns 6123
_refine_ls_number_restraints 0
_refine_ls_restrained_S_all 1.056
_refine_ls_R_factor_all 0.0516
_refine_ls_R_factor_gt 0.0380
_refine_ls_shift/su_max 0.001
_refine_ls_shift/su_mean 0.000
_refine_ls_structure_factor_coef Fsqd
_refine_ls_weighting_details 'w=1/[\s^2^(Fo^2^)+(0.0300P)^2^+1.0415P] where P=(Fo^2^+2Fc^2^)/3'
_refine_ls_weighting_scheme calc
_refine_ls_wR_factor_gt 0.0751
_refine_ls_wR_factor_ref 0.0801
_reflns_Friedel_coverage 0.000
_reflns_number_gt 5061
_reflns_number_total 6123
_reflns_threshold_expression 'I > 2\s(I)'
_cod_data_source_file d1cc02097h2.cif
_cod_data_source_block 2020sot0020_k1_100k
_cod_depositor_comments 'Adding full bibliography for 7128287--7128289.cif.'
_cod_database_code 7128288
_shelx_shelxl_version_number 2018/3
_chemical_oxdiff_formula 'C18 H25 Br N2 O3'
_chemical_oxdiff_usercomment rb/9071/23.7p
_shelx_space_group_comment
;
The symmetry employed for this shelxl refinement is uniquely defined
by the following loop, which should always be used as a source of
symmetry information in preference to the above space-group names.
They are only intended as comments.
;
_diffrn_measurement_device_type2 'Rigaku AFC12 (Right)'
_reflns_odcompleteness_completeness 99.74
_reflns_odcompleteness_iscentric 1
_reflns_odcompleteness_theta 30.44
_olex2_refinement_description
;
1. Fixed Uiso
 At 1.2 times of:
  All C(H) groups
 At 1.5 times of:
  All C(H,H,H) groups
2.a Ternary CH refined with riding coordinates:
 C13(H13), C16(H16)
2.b Aromatic/amide H refined with riding coordinates:
 C2(H2), C3(H3), C5(H5), C6(H6), C8(H8)
2.c Idealised Me refined as rotating group:
 C7(H7A,H7B,H7C), C12(H12A,H12B,H12C), C14(H14A,H14B,H14C), C15(H15A,H15B,
 H15C), C17(H17A,H17B,H17C), C18(H18A,H18B,H18C)
;
_olex2_date_sample_data_collection 2020-10-29
_olex2_date_sample_submission 2020-10-21
_olex2_diffrn_ambient_temperature_device 'Oxford Cryosystems'
_olex2_exptl_crystal_mounting_method 'The crystal was mounted on a MITIGEN holder with silicon oil'
_olex2_submission_original_sample_id rb/9071/23.7p
_olex2_submission_special_instructions 'No special instructions were received'
_oxdiff_exptl_absorpt_empirical_details
;
Empirical correction (ABSPACK) includes:
- Absorption correction using spherical harmonics
- Frame scaling
;
_oxdiff_exptl_absorpt_empirical_full_max 1.625
_oxdiff_exptl_absorpt_empirical_full_min 0.555

loop_
_space_group_symop_operation_xyz
'x, y, z'
'-x, y+1/2, -z+1/2'
'-x, -y, -z'
'x, -y-1/2, z-1/2'

loop_
_atom_site_label
_atom_site_type_symbol
_atom_site_fract_x
_atom_site_fract_y
_atom_site_fract_z
_atom_site_U_iso_or_equiv
_atom_site_adp_type
_atom_site_occupancy
_atom_site_site_symmetry_order
_atom_site_calc_flag
_atom_site_refinement_flags_posn
_atom_site_refinement_flags_adp
_atom_site_refinement_flags_occupancy
_atom_site_disorder_assembly
_atom_site_disorder_group
Br1 Br 0.45110(2) 0.49724(2) 0.84549(2) 0.01947(5) Uani 1 1 d . . . . .
O1 O 0.80949(8) 0.68563(11) 0.30593(9) 0.0161(2) Uani 1 1 d . . . . .
O2 O 0.89150(8) 0.45832(12) 0.24149(9) 0.0171(2) Uani 1 1 d . . . . .
O3 O 0.73696(8) 0.26359(11) 0.29077(9) 0.0159(2) Uani 1 1 d . . . . .
N1 N 0.66301(9) 0.63600(12) 0.45590(11) 0.0140(3) Uani 1 1 d . . . . .
N2 N 0.85291(9) 0.26305(12) 0.43144(10) 0.0126(2) Uani 1 1 d . . . . .
C1 C 0.51343(11) 0.53276(15) 0.71900(12) 0.0135(3) Uani 1 1 d . . . . .
C2 C 0.48028(11) 0.62891(15) 0.64583(13) 0.0147(3) Uani 1 1 d . . . . .
H2 H 0.425080 0.672822 0.656176 0.018 Uiso 1 1 calc R U . . .
C3 C 0.52858(10) 0.66061(15) 0.55699(13) 0.0139(3) Uani 1 1 d . . . . .
H3 H 0.505538 0.725252 0.505554 0.017 Uiso 1 1 calc R U . . .
C4 C 0.61103(10) 0.59795(14) 0.54271(12) 0.0123(3) Uani 1 1 d . . . . .
C5 C 0.64282(11) 0.50088(15) 0.61812(13) 0.0150(3) Uani 1 1 d . . . . .
H5 H 0.698658 0.457838 0.609374 0.018 Uiso 1 1 calc R U . . .
C6 C 0.59366(11) 0.46681(15) 0.70557(13) 0.0157(3) Uani 1 1 d . . . . .
H6 H 0.614683 0.399384 0.755373 0.019 Uiso 1 1 calc R U . . .
C7 C 0.64130(13) 0.76129(16) 0.40076(15) 0.0212(3) Uani 1 1 d . . . . .
H7A H 0.586657 0.751546 0.348377 0.032 Uiso 1 1 calc R U . . .
H7B H 0.692561 0.788734 0.360829 0.032 Uiso 1 1 calc R U . . .
H7C H 0.630216 0.827133 0.456299 0.032 Uiso 1 1 calc R U . . .
C8 C 0.71926(11) 0.54831(15) 0.41327(12) 0.0130(3) Uani 1 1 d . . . . .
H8 H 0.713098 0.461409 0.438456 0.016 Uiso 1 1 calc R U . . .
C9 C 0.78273(11) 0.56420(14) 0.34075(13) 0.0135(3) Uani 1 1 d . . . . .
C10 C 0.83177(10) 0.45140(15) 0.30448(12) 0.0126(3) Uani 1 1 d . . . . .
C11 C 0.80308(10) 0.31585(15) 0.34380(12) 0.0119(3) Uani 1 1 d . . . . .
C12 C 0.78588(12) 0.71125(17) 0.19018(14) 0.0209(3) Uani 1 1 d . . . . .
H12A H 0.817107 0.648705 0.146113 0.031 Uiso 1 1 calc R U . . .
H12B H 0.804597 0.799963 0.172925 0.031 Uiso 1 1 calc R U . . .
H12C H 0.719839 0.702562 0.172599 0.031 Uiso 1 1 calc R U . . .
C13 C 0.93320(11) 0.33136(16) 0.48831(13) 0.0158(3) Uani 1 1 d . . . . .
H13 H 0.934161 0.421046 0.456229 0.019 Uiso 1 1 calc R U . . .
C14 C 0.92523(13) 0.34651(19) 0.61225(14) 0.0246(4) Uani 1 1 d . . . . .
H14A H 0.868036 0.391011 0.623147 0.037 Uiso 1 1 calc R U . . .
H14B H 0.976693 0.397965 0.646055 0.037 Uiso 1 1 calc R U . . .
H14C H 0.925847 0.260254 0.646979 0.037 Uiso 1 1 calc R U . . .
C15 C 1.02091(12) 0.2644(2) 0.46425(17) 0.0290(4) Uani 1 1 d . . . . .
H15A H 1.021706 0.175177 0.493083 0.043 Uiso 1 1 calc R U . . .
H15B H 1.073174 0.312676 0.500033 0.043 Uiso 1 1 calc R U . . .
H15C H 1.024440 0.262221 0.384111 0.043 Uiso 1 1 calc R U . . .
C16 C 0.83267(11) 0.12858(15) 0.46830(13) 0.0157(3) Uani 1 1 d . . . . .
H16 H 0.878817 0.107889 0.531999 0.019 Uiso 1 1 calc R U . . .
C17 C 0.73944(12) 0.12178(17) 0.51216(14) 0.0206(3) Uani 1 1 d . . . . .
H17A H 0.736107 0.187225 0.570387 0.031 Uiso 1 1 calc R U . . .
H17B H 0.730536 0.034798 0.542617 0.031 Uiso 1 1 calc R U . . .
H17C H 0.691791 0.138939 0.451635 0.031 Uiso 1 1 calc R U . . .
C18 C 0.84486(13) 0.02754(16) 0.37858(15) 0.0208(3) Uani 1 1 d . . . . .
H18A H 0.797860 0.040240 0.316470 0.031 Uiso 1 1 calc R U . . .
H18B H 0.839303 -0.060189 0.409087 0.031 Uiso 1 1 calc R U . . .
H18C H 0.905233 0.037750 0.352621 0.031 Uiso 1 1 calc R U . . .

loop_
_atom_site_aniso_label
_atom_site_aniso_U_11
_atom_site_aniso_U_22
_atom_site_aniso_U_33
_atom_site_aniso_U_23
_atom_site_aniso_U_13
_atom_site_aniso_U_12
Br1 0.02109(9) 0.02047(9) 0.01787(8) 0.00137(6) 0.00699(6) -0.00202(7)
O1 0.0200(6) 0.0112(5) 0.0173(5) 0.0025(4) 0.0027(4) -0.0024(4)
O2 0.0173(6) 0.0180(5) 0.0165(5) 0.0005(4) 0.0048(5) -0.0002(4)
O3 0.0163(5) 0.0151(5) 0.0155(5) 0.0001(4) -0.0021(4) -0.0013(4)
N1 0.0177(6) 0.0099(5) 0.0148(6) 0.0012(5) 0.0031(5) 0.0014(5)
N2 0.0126(6) 0.0119(6) 0.0128(6) 0.0017(5) -0.0005(5) -0.0015(5)
C1 0.0155(7) 0.0133(7) 0.0119(6) -0.0016(5) 0.0027(6) -0.0027(5)
C2 0.0135(7) 0.0128(7) 0.0176(7) -0.0026(6) 0.0009(6) 0.0011(5)
C3 0.0147(7) 0.0117(6) 0.0147(7) -0.0007(5) -0.0017(6) 0.0010(5)
C4 0.0151(7) 0.0105(6) 0.0113(6) -0.0020(5) 0.0007(5) -0.0010(5)
C5 0.0153(7) 0.0147(7) 0.0150(7) -0.0013(6) 0.0010(6) 0.0024(6)
C6 0.0183(8) 0.0141(7) 0.0143(7) 0.0022(6) -0.0003(6) 0.0007(6)
C7 0.0285(9) 0.0138(7) 0.0228(8) 0.0040(6) 0.0093(7) 0.0054(6)
C8 0.0156(7) 0.0098(6) 0.0131(7) -0.0002(5) -0.0005(6) 0.0004(5)
C9 0.0160(7) 0.0097(6) 0.0144(7) 0.0007(5) -0.0007(6) -0.0011(5)
C10 0.0125(7) 0.0138(6) 0.0109(6) 0.0009(5) -0.0012(5) -0.0011(5)
C11 0.0127(7) 0.0130(7) 0.0105(6) -0.0002(5) 0.0035(5) 0.0010(5)
C12 0.0248(9) 0.0187(8) 0.0195(8) 0.0079(6) 0.0040(7) -0.0003(7)
C13 0.0156(7) 0.0168(7) 0.0144(7) 0.0015(6) -0.0022(6) -0.0034(6)
C14 0.0266(9) 0.0307(9) 0.0162(8) -0.0031(7) 0.0003(7) -0.0106(8)
C15 0.0147(8) 0.0381(11) 0.0332(10) -0.0057(9) -0.0024(7) 0.0008(8)
C16 0.0182(7) 0.0133(7) 0.0151(7) 0.0038(6) -0.0007(6) -0.0013(6)
C17 0.0228(8) 0.0217(8) 0.0175(8) 0.0034(6) 0.0035(7) -0.0055(7)
C18 0.0256(9) 0.0136(7) 0.0229(8) 0.0000(6) 0.0005(7) 0.0024(6)

loop_
_atom_type_symbol
_atom_type_description
_atom_type_scat_dispersion_real
_atom_type_scat_dispersion_imag
_atom_type_scat_source
C C 0.0033 0.0016 'International Tables Vol C Tables 4.2.6.8 and 6.1.1.4'
H H 0.0000 0.0000 'International Tables Vol C Tables 4.2.6.8 and 6.1.1.4'
Br Br -0.2901 2.4595 'International Tables Vol C Tables 4.2.6.8 and 6.1.1.4'
N N 0.0061 0.0033 'International Tables Vol C Tables 4.2.6.8 and 6.1.1.4'
O O 0.0106 0.0060 'International Tables Vol C Tables 4.2.6.8 and 6.1.1.4'

loop_
_exptl_crystal_face_index_h
_exptl_crystal_face_index_k
_exptl_crystal_face_index_l
_exptl_crystal_face_perp_dist
5 0 -1 0.0177
-5 0 1 0.0177
1 5 -4 0.0332
-1 -5 4 0.0332
-1 3 5 0.0601
1 -3 -5 0.0601

loop_
_geom_angle_atom_site_label_1
_geom_angle_atom_site_label_2
_geom_angle_atom_site_label_3
_geom_angle
_geom_angle_site_symmetry_1
_geom_angle_site_symmetry_3
_geom_angle_publ_flag
C9 O1 C12 114.48(12) . . ?
C4 N1 C7 118.02(13) . . ?
C8 N1 C4 119.77(13) . . ?
C8 N1 C7 121.20(13) . . ?
C11 N2 C13 121.62(13) . . ?
C11 N2 C16 120.04(13) . . ?
C13 N2 C16 118.17(12) . . ?
C2 C1 Br1 119.12(12) . . ?
C2 C1 C6 121.51(15) . . ?
C6 C1 Br1 119.28(12) . . ?
C1 C2 H2 120.3 . . ?
C1 C2 C3 119.31(14) . . ?
C3 C2 H2 120.3 . . ?
C2 C3 H3 119.7 . . ?
C2 C3 C4 120.53(14) . . ?
C4 C3 H3 119.7 . . ?
C3 C4 N1 120.42(13) . . ?
C5 C4 N1 120.70(14) . . ?
C5 C4 C3 118.83(14) . . ?
C4 C5 H5 119.6 . . ?
C6 C5 C4 120.81(15) . . ?
C6 C5 H5 119.6 . . ?
C1 C6 C5 118.98(14) . . ?
C1 C6 H6 120.5 . . ?
C5 C6 H6 120.5 . . ?
N1 C7 H7A 109.5 . . ?
N1 C7 H7B 109.5 . . ?
N1 C7 H7C 109.5 . . ?
H7A C7 H7B 109.5 . . ?
H7A C7 H7C 109.5 . . ?
H7B C7 H7C 109.5 . . ?
N1 C8 H8 114.6 . . ?
C9 C8 N1 130.83(14) . . ?
C9 C8 H8 114.6 . . ?
O1 C9 C10 117.17(14) . . ?
C8 C9 O1 122.82(14) . . ?
C8 C9 C10 119.78(14) . . ?
O2 C10 C9 123.57(15) . . ?
O2 C10 C11 118.82(14) . . ?
C9 C10 C11 117.54(13) . . ?
O3 C11 N2 125.25(14) . . ?
O3 C11 C10 117.17(13) . . ?
N2 C11 C10 117.57(13) . . ?
O1 C12 H12A 109.5 . . ?
O1 C12 H12B 109.5 . . ?
O1 C12 H12C 109.5 . . ?
H12A C12 H12B 109.5 . . ?
H12A C12 H12C 109.5 . . ?
H12B C12 H12C 109.5 . . ?
N2 C13 H13 107.2 . . ?
N2 C13 C14 111.61(13) . . ?
N2 C13 C15 110.60(14) . . ?
C14 C13 H13 107.2 . . ?
C15 C13 H13 107.2 . . ?
C15 C13 C14 112.78(15) . . ?
C13 C14 H14A 109.5 . . ?
C13 C14 H14B 109.5 . . ?
C13 C14 H14C 109.5 . . ?
H14A C14 H14B 109.5 . . ?
H14A C14 H14C 109.5 . . ?
H14B C14 H14C 109.5 . . ?
C13 C15 H15A 109.5 . . ?
C13 C15 H15B 109.5 . . ?
C13 C15 H15C 109.5 . . ?
H15A C15 H15B 109.5 . . ?
H15A C15 H15C 109.5 . . ?
H15B C15 H15C 109.5 . . ?
N2 C16 H16 106.7 . . ?
N2 C16 C17 111.24(13) . . ?
N2 C16 C18 111.87(13) . . ?
C17 C16 H16 106.7 . . ?
C17 C16 C18 113.16(14) . . ?
C18 C16 H16 106.7 . . ?
C16 C17 H17A 109.5 . . ?
C16 C17 H17B 109.5 . . ?
C16 C17 H17C 109.5 . . ?
H17A C17 H17B 109.5 . . ?
H17A C17 H17C 109.5 . . ?
H17B C17 H17C 109.5 . . ?
C16 C18 H18A 109.5 . . ?
C16 C18 H18B 109.5 . . ?
C16 C18 H18C 109.5 . . ?
H18A C18 H18B 109.5 . . ?
H18A C18 H18C 109.5 . . ?
H18B C18 H18C 109.5 . . ?

loop_
_geom_bond_atom_site_label_1
_geom_bond_atom_site_label_2
_geom_bond_distance
_geom_bond_site_symmetry_2
_geom_bond_publ_flag
Br1 C1 1.9035(15) . ?
O1 C9 1.3860(18) . ?
O1 C12 1.4376(19) . ?
O2 C10 1.2259(19) . ?
O3 C11 1.2355(18) . ?
N1 C4 1.4196(19) . ?
N1 C7 1.470(2) . ?
N1 C8 1.361(2) . ?
N2 C11 1.3445(19) . ?
N2 C13 1.4849(19) . ?
N2 C16 1.4902(19) . ?
C1 C2 1.383(2) . ?
C1 C6 1.387(2) . ?
C2 H2 0.9500 . ?
C2 C3 1.390(2) . ?
C3 H3 0.9500 . ?
C3 C4 1.402(2) . ?
C4 C5 1.401(2) . ?
C5 H5 0.9500 . ?
C5 C6 1.390(2) . ?
C6 H6 0.9500 . ?
C7 H7A 0.9800 . ?
C7 H7B 0.9800 . ?
C7 H7C 0.9800 . ?
C8 H8 0.9500 . ?
C8 C9 1.359(2) . ?
C9 C10 1.457(2) . ?
C10 C11 1.544(2) . ?
C12 H12A 0.9800 . ?
C12 H12B 0.9800 . ?
C12 H12C 0.9800 . ?
C13 H13 1.0000 . ?
C13 C14 1.529(2) . ?
C13 C15 1.519(2) . ?
C14 H14A 0.9800 . ?
C14 H14B 0.9800 . ?
C14 H14C 0.9800 . ?
C15 H15A 0.9800 . ?
C15 H15B 0.9800 . ?
C15 H15C 0.9800 . ?
C16 H16 1.0000 . ?
C16 C17 1.526(2) . ?
C16 C18 1.528(2) . ?
C17 H17A 0.9800 . ?
C17 H17B 0.9800 . ?
C17 H17C 0.9800 . ?
C18 H18A 0.9800 . ?
C18 H18B 0.9800 . ?
C18 H18C 0.9800 . ?

loop_
_geom_torsion_atom_site_label_1
_geom_torsion_atom_site_label_2
_geom_torsion_atom_site_label_3
_geom_torsion_atom_site_label_4
_geom_torsion
_geom_torsion_site_symmetry_1
_geom_torsion_site_symmetry_2
_geom_torsion_site_symmetry_3
_geom_torsion_site_symmetry_4
_geom_torsion_publ_flag
Br1 C1 C2 C3 176.15(11) . . . . ?
Br1 C1 C6 C5 -174.67(12) . . . . ?
O1 C9 C10 O2 -3.6(2) . . . . ?
O1 C9 C10 C11 179.41(13) . . . . ?
O2 C10 C11 O3 -94.36(18) . . . . ?
O2 C10 C11 N2 84.40(18) . . . . ?
N1 C4 C5 C6 177.63(14) . . . . ?
N1 C8 C9 O1 8.4(3) . . . . ?
N1 C8 C9 C10 -177.39(15) . . . . ?
C1 C2 C3 C4 -1.3(2) . . . . ?
C2 C1 C6 C5 1.7(2) . . . . ?
C2 C3 C4 N1 -176.14(14) . . . . ?
C2 C3 C4 C5 1.4(2) . . . . ?
C3 C4 C5 C6 0.1(2) . . . . ?
C4 N1 C8 C9 -171.30(16) . . . . ?
C4 C5 C6 C1 -1.6(2) . . . . ?
C6 C1 C2 C3 -0.2(2) . . . . ?
C7 N1 C4 C3 15.3(2) . . . . ?
C7 N1 C4 C5 -162.18(15) . . . . ?
C7 N1 C8 C9 20.5(3) . . . . ?
C8 N1 C4 C3 -153.29(14) . . . . ?
C8 N1 C4 C5 29.2(2) . . . . ?
C8 C9 C10 O2 -178.11(15) . . . . ?
C8 C9 C10 C11 4.9(2) . . . . ?
C9 C10 C11 O3 82.81(17) . . . . ?
C9 C10 C11 N2 -98.43(16) . . . . ?
C11 N2 C13 C14 125.03(16) . . . . ?
C11 N2 C13 C15 -108.54(17) . . . . ?
C11 N2 C16 C17 -66.13(18) . . . . ?
C11 N2 C16 C18 61.52(18) . . . . ?
C12 O1 C9 C8 -114.44(17) . . . . ?
C12 O1 C9 C10 71.20(17) . . . . ?
C13 N2 C11 O3 178.13(14) . . . . ?
C13 N2 C11 C10 -0.5(2) . . . . ?
C13 N2 C16 C17 118.56(15) . . . . ?
C13 N2 C16 C18 -113.79(15) . . . . ?
C16 N2 C11 O3 3.0(2) . . . . ?
C16 N2 C11 C10 -175.66(13) . . . . ?
C16 N2 C13 C14 -59.74(18) . . . . ?
C16 N2 C13 C15 66.69(18) . . . . ?

loop_
_exptl_oxdiff_crystal_face_indexfrac_h
_exptl_oxdiff_crystal_face_indexfrac_k
_exptl_oxdiff_crystal_face_indexfrac_l
_exptl_oxdiff_crystal_face_x
_exptl_oxdiff_crystal_face_y
_exptl_oxdiff_crystal_face_z
4.9942 -0.0017 -0.9977 0.2027 -0.1063 0.0795
-4.9942 0.0017 0.9977 -0.2027 0.1063 -0.0795
1.0066 4.9924 -3.9916 -0.1550 -0.3426 0.1805
-1.0066 -4.9924 3.9916 0.1550 0.3426 -0.1805
-1.0050 2.9961 4.9923 -0.0591 -0.1505 -0.3200
1.0050 -2.9961 -4.9923 0.0591 0.1505 0.3200
